data_4070156
loop_
_publ_author_name
'Sun, Yan'
'Zhang, Zhengxing'
'Wang, Xu'
'Li, Xiaoqing'
'Weng, Linhong'
'Zhou, Xigeng'

_publ_section_title
;
 Lanthanide-Induced Diinsertion of Isocyanates into the N&#x2212;H Bond:
 Synthesis, Structure, and Reactivity of Organolanthanides Containing
 Diureido Ligands
;
_journal_issue 21
_journal_name_full Organometallics
_journal_page_first 6320
_journal_paper_doi 10.1021/om900631j
_journal_volume 28
_journal_year 2009
_chemical_formula_sum 'C33 H32 Cl N4 O3 Yb'
_chemical_formula_weight 741.12
_chemical_name_systematic
;
 ?
;
_space_group_IT_number 14
_symmetry_cell_setting monoclinic
_symmetry_space_group_name_Hall '-P 2yn'
_symmetry_space_group_name_H-M 'P 1 21/n 1'
_atom_sites_solution_hydrogens geom
_atom_sites_solution_primary direct
_atom_sites_solution_secondary difmap
_audit_creation_method SHELXL-97
_cell_angle_alpha 90.00
_cell_angle_beta 91.49(2)
_cell_angle_gamma 90.00
_cell_formula_units_Z 4
_cell_length_a 10.24(2)
_cell_length_b 16.61(3)
_cell_length_c 18.64(4)
_cell_measurement_reflns_used 6002
_cell_measurement_temperature 293(2)
_cell_measurement_theta_max 26.841
_cell_measurement_theta_min 2.452
_cell_volume 3169(11)
_computing_cell_refinement 'Bruker SMART'
_computing_data_collection 'Bruker SMART'
_computing_data_reduction 'Bruker SHELXTL'
_computing_molecular_graphics 'Bruker SHELXTL'
_computing_publication_material 'Bruker SHELXTL'
_computing_structure_refinement 'SHELXL-97 (Sheldrick, 1997)'
_computing_structure_solution 'SHELXS-97 (Sheldrick, 1990)'
_diffrn_ambient_temperature 293(2)
_diffrn_measured_fraction_theta_full 0.966
_diffrn_measured_fraction_theta_max 0.966
_diffrn_measurement_device_type 'CCD area detector'
_diffrn_measurement_method 'phi and omega scans'
_diffrn_radiation_monochromator graphite
_diffrn_radiation_source 'fine-focus sealed tube'
_diffrn_radiation_type MoK\a
_diffrn_radiation_wavelength 0.71073
_diffrn_reflns_av_R_equivalents 0.1135
_diffrn_reflns_av_sigmaI/netI 0.0934
_diffrn_reflns_limit_h_max 12
_diffrn_reflns_limit_h_min -11
_diffrn_reflns_limit_k_max 15
_diffrn_reflns_limit_k_min -19
_diffrn_reflns_limit_l_max 19
_diffrn_reflns_limit_l_min -22
_diffrn_reflns_number 10852
_diffrn_reflns_theta_full 25.01
_diffrn_reflns_theta_max 25.01
_diffrn_reflns_theta_min 1.64
_exptl_absorpt_coefficient_mu 3.073
_exptl_absorpt_correction_T_max 0.7486
_exptl_absorpt_correction_T_min 0.6557
_exptl_absorpt_correction_type multi-scan
_exptl_absorpt_process_details sadabs
_exptl_crystal_colour yellow
_exptl_crystal_density_diffrn 1.553
_exptl_crystal_density_method 'not measured'
_exptl_crystal_description prism
_exptl_crystal_F_000 1476
_exptl_crystal_size_max 0.15
_exptl_crystal_size_mid 0.12
_exptl_crystal_size_min 0.10
_refine_diff_density_max 1.861
_refine_diff_density_min -1.814
_refine_diff_density_rms 0.186
_refine_ls_extinction_method none
_refine_ls_goodness_of_fit_ref 0.997
_refine_ls_hydrogen_treatment mixed
_refine_ls_matrix_type full
_refine_ls_number_parameters 382
_refine_ls_number_reflns 5394
_refine_ls_number_restraints 1
_refine_ls_restrained_S_all 0.997
_refine_ls_R_factor_all 0.0589
_refine_ls_R_factor_gt 0.0465
_refine_ls_shift/su_max 0.001
_refine_ls_shift/su_mean 0.000
_refine_ls_structure_factor_coef Fsqd
_refine_ls_weighting_details 'calc w=1/[\s^2^(Fo^2^)+(0.0687P)^2^+0.0000P] where P=(Fo^2^+2Fc^2^)/3'
_refine_ls_weighting_scheme calc
_refine_ls_wR_factor_gt 0.1136
_refine_ls_wR_factor_ref 0.1200
_reflns_number_gt 4363
_reflns_number_total 5394
_reflns_threshold_expression >2sigma(I)
_cod_data_source_file om900631j_si_002.cif
_cod_data_source_block f80414a
_cod_depositor_comments
;
The following automatic conversions were performed:

'_symmetry_cell_setting' value 'Monoclinic' changed to 'monoclinic'
according to /home/saulius/struct/CIF-dictionaries/cif_core.dic
dictionary named 'cif_core.dic' version 2.4.2 from 2011-04-26.

Automatic conversion script
Id: cif_fix_values 1715 2011-07-08 13:25:40Z adriana 
;
_cod_original_cell_volume 3170(11)
_cod_original_sg_symbol_H-M P2(1)/n
_cod_database_code 4070156

loop_
_symmetry_equiv_pos_as_xyz
'x, y, z'
'-x+1/2, y+1/2, -z+1/2'
'-x, -y, -z'
'x-1/2, -y-1/2, z-1/2'

loop_
_atom_site_label
_atom_site_type_symbol
_atom_site_fract_x
_atom_site_fract_y
_atom_site_fract_z
_atom_site_U_iso_or_equiv
_atom_site_adp_type
_atom_site_occupancy
_atom_site_symmetry_multiplicity
_atom_site_calc_flag
_atom_site_refinement_flags
O3 O 0.7181(6) 0.2424(4) 0.3534(3) 0.0944(18) Uani 1 1 d .
Yb1 Yb 0.15679(2) 0.008141(14) 0.196833(12) 0.03764(13) Uani 1 1 d .
Cl1 Cl -0.37968(16) -0.10554(12) 0.31389(10) 0.0689(5) Uani 1 1 d .
N1 N -0.0332(5) -0.0203(3) 0.2663(3) 0.0451(11) Uani 1 1 d .
N2 N 0.1456(4) 0.0299(3) 0.3204(2) 0.0405(10) Uani 1 1 d .
N3 N 0.3491(4) 0.0880(3) 0.3589(2) 0.0388(10) Uani 1 1 d .
N4 N 0.5091(5) 0.1312(3) 0.2807(3) 0.0495(12) Uani 1 1 d D
H4' H 0.539(6) 0.164(3) 0.312(3) 0.059 Uiso 1 1 d D
O1 O 0.1981(4) 0.0543(3) 0.44063(19) 0.0534(11) Uani 1 1 d .
O2 O 0.3477(4) 0.0521(3) 0.2390(2) 0.0528(11) Uani 1 1 d .
C1 C 0.2883(9) -0.0952(5) 0.1230(5) 0.084(3) Uani 1 1 d .
H1A H 0.3561 -0.0819 0.0889 0.100 Uiso 1 1 calc R
C2 C 0.1600(9) -0.1117(4) 0.1056(4) 0.073(2) Uani 1 1 d .
H2A H 0.1212 -0.1109 0.0570 0.087 Uiso 1 1 calc R
C3 C 0.1023(8) -0.1440(4) 0.1651(5) 0.068(2) Uani 1 1 d .
H3A H 0.0150 -0.1682 0.1655 0.082 Uiso 1 1 calc R
C4 C 0.1939(10) -0.1484(5) 0.2202(5) 0.080(2) Uani 1 1 d .
H4A H 0.1837 -0.1765 0.2660 0.096 Uiso 1 1 calc R
C5 C 0.3103(9) -0.1193(5) 0.1934(7) 0.096(3) Uani 1 1 d .
H5A H 0.3963 -0.1237 0.2174 0.115 Uiso 1 1 calc R
C6 C 0.1351(11) 0.0870(6) 0.0758(4) 0.091(3) Uani 1 1 d .
H6A H 0.1703 0.0692 0.0301 0.109 Uiso 1 1 calc R
C7 C 0.0079(9) 0.0751(5) 0.0971(4) 0.078(2) Uani 1 1 d .
H7A H -0.0610 0.0478 0.0688 0.094 Uiso 1 1 calc R
C8 C -0.0110(8) 0.1222(5) 0.1564(4) 0.073(2) Uani 1 1 d .
H8A H -0.0953 0.1327 0.1782 0.087 Uiso 1 1 calc R
C9 C 0.1050(10) 0.1610(4) 0.1739(5) 0.079(2) Uani 1 1 d .
H9A H 0.1160 0.2045 0.2090 0.094 Uiso 1 1 calc R
C10 C 0.1948(9) 0.1396(6) 0.1220(6) 0.090(3) Uani 1 1 d .
H10A H 0.2795 0.1655 0.1150 0.108 Uiso 1 1 calc R
C11 C 0.0211(6) -0.0011(3) 0.3313(3) 0.0424(14) Uani 1 1 d .
C12 C -0.1542(6) -0.0501(4) 0.2628(3) 0.0487(14) Uani 1 1 d .
H12A H -0.1923 -0.0609 0.2179 0.058 Uiso 1 1 calc R
C13 C -0.2241(5) -0.0653(4) 0.3226(3) 0.0451(13) Uani 1 1 d .
C14 C -0.1696(6) -0.0483(4) 0.3893(3) 0.0514(15) Uani 1 1 d .
H14A H -0.2162 -0.0585 0.4305 0.062 Uiso 1 1 calc R
C15 C -0.0433(7) -0.0154(4) 0.3948(3) 0.0501(15) Uani 1 1 d .
H15A H -0.0043 -0.0037 0.4392 0.060 Uiso 1 1 calc R
C16 C 0.2213(5) 0.0547(3) 0.3763(3) 0.0380(12) Uani 1 1 d .
C17 C 0.4276(5) 0.1194(3) 0.4188(3) 0.0374(12) Uani 1 1 d .
C18 C 0.3920(6) 0.1901(4) 0.4527(3) 0.0501(15) Uani 1 1 d .
H18A H 0.3197 0.2192 0.4362 0.060 Uiso 1 1 calc R
C19 C 0.4649(7) 0.2169(4) 0.5114(4) 0.0637(18) Uani 1 1 d .
H19A H 0.4409 0.2639 0.5347 0.076 Uiso 1 1 calc R
C20 C 0.5728(8) 0.1745(4) 0.5358(4) 0.0631(19) Uani 1 1 d .
H20A H 0.6210 0.1931 0.5753 0.076 Uiso 1 1 calc R
C21 C 0.6096(7) 0.1053(4) 0.5023(4) 0.0589(17) Uani 1 1 d .
H21A H 0.6832 0.0772 0.5185 0.071 Uiso 1 1 calc R
C22 C 0.5358(6) 0.0770(4) 0.4434(3) 0.0512(15) Uani 1 1 d .
H22A H 0.5596 0.0296 0.4208 0.061 Uiso 1 1 calc R
C23 C 0.4004(5) 0.0886(3) 0.2913(3) 0.0410(13) Uani 1 1 d .
C24 C 0.5634(5) 0.1393(4) 0.2114(3) 0.0463(14) Uani 1 1 d .
C25 C 0.5934(7) 0.2141(4) 0.1864(4) 0.0661(19) Uani 1 1 d .
H25A H 0.5815 0.2590 0.2154 0.079 Uiso 1 1 calc R
C26 C 0.6418(8) 0.2236(5) 0.1175(4) 0.073(2) Uani 1 1 d .
H26A H 0.6628 0.2747 0.1010 0.088 Uiso 1 1 calc R
C27 C 0.6587(7) 0.1578(5) 0.0740(4) 0.067(2) Uani 1 1 d .
H27A H 0.6888 0.1641 0.0277 0.080 Uiso 1 1 calc R
C28 C 0.6301(7) 0.0815(4) 0.1002(4) 0.073(2) Uani 1 1 d .
H28A H 0.6428 0.0366 0.0715 0.087 Uiso 1 1 calc R
C29 C 0.5834(6) 0.0720(4) 0.1680(4) 0.0575(16) Uani 1 1 d .
H29A H 0.5650 0.0208 0.1851 0.069 Uiso 1 1 calc R
C30 C 0.8326(10) 0.1989(7) 0.3393(6) 0.125(4) Uani 1 1 d .
H30A H 0.8619 0.2116 0.2915 0.149 Uiso 1 1 calc R
H30B H 0.8151 0.1416 0.3414 0.149 Uiso 1 1 calc R
C31 C 0.9342(11) 0.2203(8) 0.3926(9) 0.150(5) Uani 1 1 d .
H31A H 0.9595 0.1737 0.4209 0.179 Uiso 1 1 calc R
H31B H 1.0108 0.2411 0.3692 0.179 Uiso 1 1 calc R
C32 C 0.8776(11) 0.2816(9) 0.4375(8) 0.157(6) Uani 1 1 d .
H32A H 0.9317 0.3295 0.4383 0.189 Uiso 1 1 calc R
H32B H 0.8705 0.2620 0.4863 0.189 Uiso 1 1 calc R
C33 C 0.7489(9) 0.2998(5) 0.4071(5) 0.092(3) Uani 1 1 d .
H33A H 0.6845 0.2979 0.4443 0.110 Uiso 1 1 calc R
H33B H 0.7484 0.3534 0.3865 0.110 Uiso 1 1 calc R

loop_
_atom_site_aniso_label
_atom_site_aniso_U_11
_atom_site_aniso_U_22
_atom_site_aniso_U_33
_atom_site_aniso_U_23
_atom_site_aniso_U_13
_atom_site_aniso_U_12
O3 0.081(4) 0.126(5) 0.075(4) -0.030(4) -0.009(3) -0.002(3)
Yb1 0.04554(19) 0.04647(18) 0.02089(16) -0.00100(9) 0.00040(12) -0.00017(10)
Cl1 0.0542(10) 0.0926(13) 0.0601(11) -0.0027(9) 0.0064(8) -0.0210(9)
N1 0.050(3) 0.058(3) 0.027(3) -0.004(2) -0.002(2) -0.003(2)
N2 0.044(3) 0.054(3) 0.023(2) 0.003(2) -0.004(2) -0.003(2)
N3 0.043(3) 0.050(3) 0.024(2) -0.0032(18) -0.002(2) -0.0016(19)
N4 0.054(3) 0.061(3) 0.033(3) -0.009(2) 0.007(2) -0.017(2)
O1 0.060(3) 0.077(3) 0.023(2) -0.0016(18) 0.0038(19) -0.012(2)
O2 0.046(2) 0.083(3) 0.030(2) -0.013(2) -0.0012(18) -0.012(2)
C1 0.084(6) 0.078(6) 0.091(7) -0.029(5) 0.028(5) 0.012(4)
C2 0.099(6) 0.070(5) 0.049(5) -0.025(4) -0.018(4) 0.002(4)
C3 0.069(5) 0.050(4) 0.087(6) -0.013(4) 0.016(5) -0.013(3)
C4 0.112(7) 0.063(5) 0.065(5) -0.005(4) -0.015(5) 0.021(4)
C5 0.072(6) 0.072(5) 0.141(10) -0.041(6) -0.027(6) 0.033(4)
C6 0.139(9) 0.094(7) 0.039(5) 0.028(4) 0.024(5) 0.026(6)
C7 0.105(7) 0.086(5) 0.043(4) 0.017(4) -0.020(4) 0.010(5)
C8 0.074(5) 0.088(5) 0.056(5) 0.026(4) -0.005(4) 0.031(4)
C9 0.117(7) 0.052(4) 0.066(5) 0.007(4) -0.035(5) 0.011(4)
C10 0.081(6) 0.085(6) 0.105(8) 0.051(6) 0.009(6) -0.001(5)
C11 0.054(4) 0.041(3) 0.032(3) -0.002(2) 0.005(3) -0.003(2)
C12 0.047(3) 0.066(4) 0.033(3) 0.001(3) -0.001(3) -0.001(3)
C13 0.040(3) 0.055(3) 0.040(3) -0.001(3) -0.004(3) -0.003(2)
C14 0.054(4) 0.065(4) 0.035(3) 0.004(3) 0.006(3) -0.008(3)
C15 0.053(4) 0.077(4) 0.020(3) -0.002(3) -0.002(3) -0.005(3)
C16 0.041(3) 0.045(3) 0.028(3) 0.001(2) -0.007(2) 0.002(2)
C17 0.041(3) 0.048(3) 0.024(3) 0.000(2) -0.003(2) -0.004(2)
C18 0.057(4) 0.049(3) 0.045(4) -0.005(3) -0.006(3) 0.005(3)
C19 0.080(5) 0.057(4) 0.053(4) -0.026(3) -0.002(4) -0.012(4)
C20 0.085(5) 0.068(4) 0.035(4) -0.002(3) -0.019(4) -0.026(4)
C21 0.064(4) 0.058(4) 0.053(4) 0.008(3) -0.021(3) -0.004(3)
C22 0.055(4) 0.046(3) 0.052(4) -0.001(3) -0.008(3) -0.002(3)
C23 0.043(3) 0.050(3) 0.030(3) -0.001(2) -0.004(3) 0.004(2)
C24 0.047(3) 0.060(4) 0.032(3) -0.005(3) 0.002(3) -0.009(3)
C25 0.088(5) 0.057(4) 0.055(4) -0.011(3) 0.023(4) -0.016(4)
C26 0.102(6) 0.068(5) 0.051(4) 0.004(3) 0.023(4) -0.015(4)
C27 0.072(5) 0.091(5) 0.037(4) -0.003(3) 0.014(3) -0.017(4)
C28 0.069(5) 0.072(5) 0.079(5) -0.025(4) 0.031(4) -0.008(4)
C29 0.063(4) 0.055(4) 0.056(4) -0.005(3) 0.020(3) -0.004(3)
C30 0.116(9) 0.134(10) 0.124(10) -0.043(8) 0.018(7) 0.031(7)
C31 0.088(8) 0.157(12) 0.200(15) -0.031(11) -0.056(9) 0.020(7)
C32 0.117(10) 0.198(14) 0.154(13) -0.083(11) -0.043(9) 0.002(9)
C33 0.109(7) 0.090(6) 0.075(6) -0.001(5) -0.020(5) -0.001(5)

loop_
_atom_type_symbol
_atom_type_description
_atom_type_scat_dispersion_real
_atom_type_scat_dispersion_imag
_atom_type_scat_source
C C 0.0033 0.0016 'International Tables Vol C Tables 4.2.6.8 and 6.1.1.4'
H H 0.0000 0.0000 'International Tables Vol C Tables 4.2.6.8 and 6.1.1.4'
N N 0.0061 0.0033 'International Tables Vol C Tables 4.2.6.8 and 6.1.1.4'
O O 0.0106 0.0060 'International Tables Vol C Tables 4.2.6.8 and 6.1.1.4'
Cl Cl 0.1484 0.1585 'International Tables Vol C Tables 4.2.6.8 and 6.1.1.4'
Yb Yb -0.3850 5.5486 'International Tables Vol C Tables 4.2.6.8 and 6.1.1.4'

loop_
_geom_angle_atom_site_label_1
_geom_angle_atom_site_label_2
_geom_angle_atom_site_label_3
_geom_angle
C30 O3 C33 107.9(7)
O2 Yb1 N2 70.37(16)
O2 Yb1 N1 126.26(19)
N2 Yb1 N1 55.95(17)
O2 Yb1 C1 86.6(3)
N2 Yb1 C1 131.5(3)
N1 Yb1 C1 126.2(3)
O2 Yb1 C6 101.3(3)
N2 Yb1 C6 140.2(3)
N1 Yb1 C6 120.7(3)
C1 Yb1 C6 84.7(3)
O2 Yb1 C2 117.1(2)
N2 Yb1 C2 139.4(2)
N1 Yb1 C2 102.9(2)
C1 Yb1 C2 30.5(3)
C6 Yb1 C2 79.8(3)
O2 Yb1 C7 127.2(3)
N2 Yb1 C7 126.3(2)
N1 Yb1 C7 90.1(3)
C1 Yb1 C7 101.8(3)
C6 Yb1 C7 30.7(3)
C2 Yb1 C7 83.0(3)
O2 Yb1 C10 76.8(3)
N2 Yb1 C10 114.0(3)
N1 Yb1 C10 125.5(3)
C1 Yb1 C10 100.5(4)
C6 Yb1 C10 30.1(3)
C2 Yb1 C10 106.4(4)
C7 Yb1 C10 50.3(3)
O2 Yb1 C9 84.9(3)
N2 Yb1 C9 89.8(2)
N1 Yb1 C9 96.6(3)
C1 Yb1 C9 131.1(3)
C6 Yb1 C9 50.4(3)
C2 Yb1 C9 129.4(3)
C7 Yb1 C9 50.4(3)
C10 Yb1 C9 30.9(3)
O2 Yb1 C5 75.6(3)
N2 Yb1 C5 101.1(3)
N1 Yb1 C5 110.2(3)
C1 Yb1 C5 30.6(3)
C6 Yb1 C5 114.7(4)
C2 Yb1 C5 50.0(3)
C7 Yb1 C5 131.2(3)
C10 Yb1 C5 123.9(4)
C9 Yb1 C5 152.8(4)
O2 Yb1 C3 125.0(2)
N2 Yb1 C3 110.6(2)
N1 Yb1 C3 76.4(2)
C1 Yb1 C3 50.3(3)
C6 Yb1 C3 105.8(3)
C2 Yb1 C3 30.3(2)
C7 Yb1 C3 97.5(3)
C10 Yb1 C3 135.0(4)
C9 Yb1 C3 147.6(3)
C5 Yb1 C3 49.6(3)
O2 Yb1 C8 115.1(3)
N2 Yb1 C8 97.0(2)
N1 Yb1 C8 76.6(2)
C1 Yb1 C8 131.5(3)
C6 Yb1 C8 50.0(3)
C2 Yb1 C8 112.2(3)
C7 Yb1 C8 30.2(2)
C10 Yb1 C8 50.1(3)
C9 Yb1 C8 30.3(3)
C5 Yb1 C8 161.4(3)
C3 Yb1 C8 119.1(3)
C12 N1 C11 119.3(5)
C12 N1 Yb1 143.8(4)
C11 N1 Yb1 96.7(4)
C16 N2 C11 120.7(5)
C16 N2 Yb1 140.2(4)
C11 N2 Yb1 98.9(3)
C23 N3 C17 118.9(4)
C23 N3 C16 124.7(4)
C17 N3 C16 116.4(4)
C23 N4 C24 122.0(5)
C23 N4 H4' 122(4)
C24 N4 H4' 115(4)
C23 O2 Yb1 142.4(4)
C2 C1 C5 107.3(9)
C2 C1 Yb1 75.6(4)
C5 C1 Yb1 76.3(4)
C2 C1 H1A 125.5
C5 C1 H1A 125.5
Yb1 C1 H1A 125.5
C1 C2 C3 108.3(8)
C1 C2 Yb1 73.9(4)
C3 C2 Yb1 76.1(4)
C1 C2 H2A 125.3
C3 C2 H2A 125.3
Yb1 C2 H2A 125.3
C4 C3 C2 108.9(8)
C4 C3 Yb1 75.4(4)
C2 C3 Yb1 73.6(4)
C4 C3 H3A 125.2
C2 C3 H3A 125.2
Yb1 C3 H3A 125.2
C3 C4 C5 106.6(8)
C3 C4 Yb1 74.6(4)
C5 C4 Yb1 73.8(5)
C3 C4 H4A 126.2
C5 C4 H4A 126.2
Yb1 C4 H4A 126.2
C1 C5 C4 108.7(8)
C1 C5 Yb1 73.1(4)
C4 C5 Yb1 75.7(5)
C1 C5 H5A 125.3
C4 C5 H5A 125.3
Yb1 C5 H5A 125.3
C10 C6 C7 108.7(8)
C10 C6 Yb1 75.5(5)
C7 C6 Yb1 75.0(4)
C10 C6 H6A 125.1
C7 C6 H6A 125.1
Yb1 C6 H6A 125.1
C8 C7 C6 107.5(8)
C8 C7 Yb1 76.2(4)
C6 C7 Yb1 74.3(4)
C8 C7 H7A 125.6
C6 C7 H7A 125.6
Yb1 C7 H7A 125.6
C7 C8 C9 108.5(8)
C7 C8 Yb1 73.6(4)
C9 C8 Yb1 73.8(4)
C7 C8 H8A 125.5
C9 C8 H8A 125.5
Yb1 C8 H8A 125.5
C8 C9 C10 107.1(8)
C8 C9 Yb1 75.9(4)
C10 C9 Yb1 74.5(4)
C8 C9 H9A 125.8
C10 C9 H9A 125.8
Yb1 C9 H9A 125.8
C6 C10 C9 108.0(9)
C6 C10 Yb1 74.4(5)
C9 C10 Yb1 74.6(5)
C6 C10 H10A 125.5
C9 C10 H10A 125.5
Yb1 C10 H10A 125.5
N1 C11 C15 121.8(6)
N1 C11 N2 108.2(5)
C15 C11 N2 130.0(6)
N1 C11 Yb1 55.6(3)
C15 C11 Yb1 173.2(4)
N2 C11 Yb1 52.8(3)
N1 C12 C13 122.3(5)
N1 C12 H12A 118.8
C13 C12 H12A 118.8
C12 C13 C14 119.4(5)
C12 C13 Cl1 119.7(5)
C14 C13 Cl1 120.9(5)
C13 C14 C15 119.7(5)
C13 C14 H14A 120.2
C15 C14 H14A 120.2
C11 C15 C14 117.4(6)
C11 C15 H15A 121.3
C14 C15 H15A 121.3
O1 C16 N2 129.2(5)
O1 C16 N3 114.5(5)
N2 C16 N3 116.3(4)
C22 C17 C18 119.9(5)
C22 C17 N3 119.7(5)
C18 C17 N3 120.4(5)
C19 C18 C17 119.3(6)
C19 C18 H18A 120.3
C17 C18 H18A 120.3
C20 C19 C18 120.6(6)
C20 C19 H19A 119.7
C18 C19 H19A 119.7
C21 C20 C19 120.6(6)
C21 C20 H20A 119.7
C19 C20 H20A 119.7
C20 C21 C22 119.4(6)
C20 C21 H21A 120.3
C22 C21 H21A 120.3
C17 C22 C21 120.2(6)
C17 C22 H22A 119.9
C21 C22 H22A 119.9
O2 C23 N4 118.8(5)
O2 C23 N3 122.7(5)
N4 C23 N3 118.5(5)
C25 C24 C29 119.6(6)
C25 C24 N4 119.4(5)
C29 C24 N4 121.0(5)
C24 C25 C26 120.2(7)
C24 C25 H25A 119.9
C26 C25 H25A 119.9
C27 C26 C25 120.4(7)
C27 C26 H26A 119.8
C25 C26 H26A 119.8
C26 C27 C28 119.0(6)
C26 C27 H27A 120.5
C28 C27 H27A 120.5
C29 C28 C27 120.7(7)
C29 C28 H28A 119.7
C27 C28 H28A 119.7
C28 C29 C24 120.0(6)
C28 C29 H29A 120.0
C24 C29 H29A 120.0
O3 C30 C31 109.2(9)
O3 C30 H30A 109.8
C31 C30 H30A 109.8
O3 C30 H30B 109.8
C31 C30 H30B 109.8
H30A C30 H30B 108.3
C32 C31 C30 106.0(9)
C32 C31 H31A 110.5
C30 C31 H31A 110.5
C32 C31 H31B 110.5
C30 C31 H31B 110.5
H31A C31 H31B 108.7
C31 C32 C33 107.0(9)
C31 C32 H32A 110.3
C33 C32 H32A 110.3
C31 C32 H32B 110.3
C33 C32 H32B 110.3
H32A C32 H32B 108.6
O3 C33 C32 108.6(8)
O3 C33 H33A 110.0
C32 C33 H33A 110.0
O3 C33 H33B 110.0
C32 C33 H33B 110.0
H33A C33 H33B 108.3

loop_
_geom_bond_atom_site_label_1
_geom_bond_atom_site_label_2
_geom_bond_distance
O3 C30 1.408(10)
O3 C33 1.412(10)
Yb1 O2 2.212(5)
Yb1 N2 2.338(6)
Yb1 N1 2.411(6)
Yb1 C1 2.598(8)
Yb1 C6 2.613(8)
Yb1 C2 2.620(8)
Yb1 C7 2.621(7)
Yb1 C10 2.626(8)
Yb1 C9 2.627(8)
Yb1 C5 2.638(8)
Yb1 C3 2.652(8)
Yb1 C8 2.654(7)
Cl1 C13 1.731(6)
N1 C12 1.334(8)
N1 C11 1.358(8)
N2 C16 1.347(7)
N2 C11 1.395(8)
N3 C23 1.379(7)
N3 C17 1.455(7)
N3 C16 1.464(7)
N4 C23 1.338(7)
N4 C24 1.426(7)
N4 H4' 0.85(2)
O1 C16 1.229(7)
O2 C23 1.257(6)
C1 C2 1.373(12)
C1 C5 1.384(13)
C1 H1A 0.9800
C2 C3 1.378(11)
C2 H2A 0.9800
C3 C4 1.376(12)
C3 H3A 0.9800
C4 C5 1.392(12)
C4 H4A 0.9800
C5 H5A 0.9800
C6 C10 1.360(13)
C6 C7 1.385(12)
C6 H6A 0.9800
C7 C8 1.373(11)
C7 H7A 0.9800
C8 C9 1.382(11)
C8 H8A 0.9800
C9 C10 1.397(13)
C9 H9A 0.9800
C10 H10A 0.9800
C11 C15 1.391(9)
C12 C13 1.364(8)
C12 H12A 0.9300
C13 C14 1.380(8)
C14 C15 1.404(9)
C14 H14A 0.9300
C15 H15A 0.9300
C17 C22 1.380(8)
C17 C18 1.388(8)
C18 C19 1.382(9)
C18 H18A 0.9300
C19 C20 1.377(10)
C19 H19A 0.9300
C20 C21 1.366(10)
C20 H20A 0.9300
C21 C22 1.396(9)
C21 H21A 0.9300
C22 H22A 0.9300
C24 C25 1.365(9)
C24 C29 1.399(9)
C25 C26 1.398(10)
C25 H25A 0.9300
C26 C27 1.375(10)
C26 H26A 0.9300
C27 C28 1.392(10)
C27 H27A 0.9300
C28 C29 1.372(10)
C28 H28A 0.9300
C29 H29A 0.9300
C30 C31 1.463(14)
C30 H30A 0.9700
C30 H30B 0.9700
C31 C32 1.449(16)
C31 H31A 0.9700
C31 H31B 0.9700
C32 C33 1.452(14)
C32 H32A 0.9700
C32 H32B 0.9700
C33 H33A 0.9700
C33 H33B 0.9700

loop_
_geom_hbond_atom_site_label_D
_geom_hbond_atom_site_label_H
_geom_hbond_atom_site_label_A
_geom_hbond_distance_DH
_geom_hbond_distance_HA
_geom_hbond_distance_DA
_geom_hbond_angle_DHA
N4 H4' O3 0.85(2) 2.36(4) 3.111(8) 147(6)
